data_7102707
loop_
_publ_author_name
'Metrangolo, Pierangelo'
'Pilati, Tullio'
'Resnati, Giuseppe'
'Stevenazzi, Andrea'

_publ_section_title
;
 Metric engineering of perfluorocarbon-hydrocarbon layered solids
 driven by the halogen bonding.
;
_journal_issue 13
_journal_name_full 'Chemical communications (Cambridge, England)'
_journal_page_first 1492
_journal_page_last 1493
_journal_paper_doi 10.1039/b402305f
_journal_year 2004
_chemical_formula_moiety 'C8 H12 N2, C6 F12 I2'
_chemical_formula_sum 'C14 H12 F12 I2 N2'
_chemical_formula_weight 690.06
_chemical_name_systematic
;
1,6-dicianohexane 1,6-diiodododecafluorohexane
;
_space_group_IT_number 2
_symmetry_cell_setting triclinic
_symmetry_space_group_name_Hall '-P 1'
_symmetry_space_group_name_H-M 'P -1'
_atom_sites_solution_hydrogens difmap
_atom_sites_solution_primary direct
_atom_sites_solution_secondary difmap
_audit_creation_method SHELXL-97
_audit_update_record
;
July 7th, 2003

Checkcif

;
_cell_angle_alpha 79.665(10)
_cell_angle_beta 76.972(11)
_cell_angle_gamma 84.691(10)
_cell_formula_units_Z 1
_cell_length_a 5.2409(6)
_cell_length_b 9.7393(9)
_cell_length_c 10.3874(10)
_cell_measurement_reflns_used 5144
_cell_measurement_temperature 90(2)
_cell_measurement_theta_max 36.147
_cell_measurement_theta_min 2.697
_cell_volume 507.42(9)
_computing_cell_refinement 'Bruker SAINT'
_computing_data_collection 'Bruker SMART'
_computing_data_reduction 'Bruker SAINT'
_computing_molecular_graphics 'ORTEPIII (Burnett & Johnson,1996)'
_computing_publication_material 'SHELXL-97 (Sheldrick, 1997)'
_computing_structure_refinement 'SHELXL-97 (Sheldrick, 1997)'
_computing_structure_solution 'SIR-92, (Altomare et al., 1994)'
_diffrn_ambient_temperature 90(2)
_diffrn_measured_fraction_theta_full 0.948
_diffrn_measured_fraction_theta_max 0.948
_diffrn_measurement_device_type 'Bruker APEX CCD area detector'
_diffrn_measurement_method '\w and \f scans'
_diffrn_radiation_monochromator graphite
_diffrn_radiation_source 'fine-focus sealed tube'
_diffrn_radiation_type MoK\a
_diffrn_radiation_wavelength 0.71073
_diffrn_reflns_av_R_equivalents 0.0000
_diffrn_reflns_av_sigmaI/netI 0.0230
_diffrn_reflns_limit_h_max 8
_diffrn_reflns_limit_h_min -8
_diffrn_reflns_limit_k_max 16
_diffrn_reflns_limit_k_min -15
_diffrn_reflns_limit_l_max 16
_diffrn_reflns_limit_l_min -16
_diffrn_reflns_number 4644
_diffrn_reflns_theta_full 36.24
_diffrn_reflns_theta_max 36.24
_diffrn_reflns_theta_min 2.70
_diffrn_standards_decay_% 0.00
_exptl_absorpt_coefficient_mu 3.209
_exptl_absorpt_correction_T_max 0.606531
_exptl_absorpt_correction_T_min 0.501412
_exptl_absorpt_correction_type multi-scan
_exptl_absorpt_process_details 'SADABS,(Bruker, 1997)'
_exptl_crystal_colour colourless
_exptl_crystal_density_diffrn 2.258
_exptl_crystal_density_method 'not measured'
_exptl_crystal_description rhombohedron
_exptl_crystal_F_000 324
_exptl_crystal_size_max 0.28
_exptl_crystal_size_mid 0.16
_exptl_crystal_size_min 0.13
_refine_diff_density_max 1.244
_refine_diff_density_min -1.152
_refine_diff_density_rms 0.111
_refine_ls_extinction_method none
_refine_ls_goodness_of_fit_ref 1.051
_refine_ls_hydrogen_treatment refall
_refine_ls_matrix_type full
_refine_ls_number_parameters 160
_refine_ls_number_reflns 4644
_refine_ls_number_restraints 0
_refine_ls_restrained_S_all 1.051
_refine_ls_R_factor_all 0.0214
_refine_ls_R_factor_gt 0.0195
_refine_ls_shift/su_max 0.002
_refine_ls_shift/su_mean 0.000
_refine_ls_structure_factor_coef Fsqd
_refine_ls_weighting_details 'w=1/[\s^2^(Fo^2^)+(0.0283P)^2^] where P=(Fo^2^+2Fc^2^)/3'
_refine_ls_weighting_scheme calc
_refine_ls_wR_factor_gt 0.0485
_refine_ls_wR_factor_ref 0.0489
_reflns_number_gt 4351
_reflns_number_total 4644
_reflns_threshold_expression >2\s(I)
_cod_data_source_file b402305f.txt
_cod_data_source_block re108lt
_cod_depositor_comments
;
The following automatic conversions were performed:
'_symmetry_cell_setting' value 'Triclinic' changed to 'triclinic'
according to '/home/saulius/struct/CIF-dictionaries/cif_core.dic'
dictionary named 'cif_core.dic' version 2.4.1 from
2010-06-29.

'_geom_bond_publ_flag' value 'NO' changed to 'no' according
to '/home/saulius/struct/CIF-dictionaries/cif_core.dic' dictionary named
'cif_core.dic' version 2.4.1 from 2010-06-29 (21
time).

'_geom_angle_publ_flag' value 'NO' changed to 'no' according to
'/home/saulius/struct/CIF-dictionaries/cif_core.dic' dictionary named
'cif_core.dic' version 2.4.1 from 2010-06-29 (37
times).

'_geom_torsion_publ_flag' value 'NO' changed to 'no' according to
'/home/saulius/struct/CIF-dictionaries/cif_core.dic' dictionary named
'cif_core.dic' version 2.4.1 from 2010-06-29 (21 time).

Automatic conversion script
Id: cif_fix_enum 1527 2010-12-29 10:47:43Z saulius 
;
_cod_original_sg_symbol_H-M P-1
_cod_database_code 7102707

loop_
_symmetry_equiv_pos_as_xyz
'x, y, z'
'-x, -y, -z'

loop_
_atom_site_label
_atom_site_type_symbol
_atom_site_fract_x
_atom_site_fract_y
_atom_site_fract_z
_atom_site_U_iso_or_equiv
_atom_site_adp_type
_atom_site_occupancy
_atom_site_calc_flag
N N 0.3521(3) 0.14880(15) 0.40413(14) 0.0259(3) Uani 1 d
C1 C 0.1985(3) 0.12174(16) 0.35181(14) 0.0215(3) Uani 1 d
C2 C 0.0071(3) 0.08623(19) 0.28083(15) 0.0236(3) Uani 1 d
H2A H -0.099(5) 0.175(3) 0.265(3) 0.051(7) Uiso 1 d
H2B H -0.093(4) 0.014(2) 0.335(2) 0.037(6) Uiso 1 d
C3 C 0.1376(3) 0.04880(14) 0.14366(13) 0.0171(2) Uani 1 d
H3A H 0.235(3) 0.1222(17) 0.0919(17) 0.010(4) Uiso 1 d
H3B H 0.250(4) -0.031(2) 0.160(2) 0.021(4) Uiso 1 d
C4 C -0.0632(3) 0.01852(15) 0.06867(13) 0.0178(2) Uani 1 d
H4A H -0.184(4) 0.101(2) 0.0547(19) 0.018(4) Uiso 1 d
H4B H -0.168(4) -0.060(2) 0.123(2) 0.030(5) Uiso 1 d
I I 0.587613(15) 0.285193(8) 0.579769(7) 0.01570(3) Uani 1 d
C5 C 0.7376(3) 0.38555(14) 0.71306(13) 0.0154(2) Uani 1 d
C6 C 0.5194(2) 0.42026(13) 0.83139(12) 0.0137(2) Uani 1 d
C7 C 0.6117(2) 0.48065(13) 0.94164(12) 0.0140(2) Uani 1 d
F1 F 0.85127(18) 0.50344(9) 0.64775(9) 0.02476(18) Uani 1 d
F2 F 0.92296(17) 0.29958(10) 0.76266(9) 0.02397(18) Uani 1 d
F3 F 0.34434(17) 0.51223(10) 0.78239(8) 0.02268(17) Uani 1 d
F4 F 0.39895(18) 0.30204(9) 0.89129(8) 0.02314(18) Uani 1 d
F5 F 0.74129(19) 0.59626(10) 0.88277(9) 0.0265(2) Uani 1 d
F6 F 0.77940(19) 0.38589(10) 0.99355(9) 0.02663(19) Uani 1 d

loop_
_atom_site_aniso_label
_atom_site_aniso_U_11
_atom_site_aniso_U_22
_atom_site_aniso_U_33
_atom_site_aniso_U_23
_atom_site_aniso_U_13
_atom_site_aniso_U_12
N 0.0284(6) 0.0304(7) 0.0231(6) -0.0121(5) -0.0086(5) -0.0004(5)
C1 0.0241(6) 0.0243(6) 0.0177(6) -0.0076(5) -0.0044(5) -0.0007(5)
C2 0.0196(6) 0.0370(8) 0.0176(6) -0.0100(6) -0.0056(5) -0.0049(6)
C3 0.0205(6) 0.0189(6) 0.0142(5) -0.0038(4) -0.0060(4) -0.0048(4)
C4 0.0212(6) 0.0189(6) 0.0156(5) -0.0042(4) -0.0068(4) -0.0032(4)
I 0.01785(4) 0.01829(4) 0.01290(4) -0.00666(3) -0.00388(3) -0.00141(3)
C5 0.0163(5) 0.0173(5) 0.0139(5) -0.0054(4) -0.0029(4) -0.0025(4)
C6 0.0145(5) 0.0149(5) 0.0127(5) -0.0026(4) -0.0039(4) -0.0026(4)
C7 0.0143(5) 0.0158(5) 0.0133(5) -0.0040(4) -0.0043(4) -0.0024(4)
F1 0.0307(5) 0.0254(4) 0.0177(4) -0.0064(3) 0.0039(3) -0.0156(4)
F2 0.0193(4) 0.0317(5) 0.0257(4) -0.0140(4) -0.0108(3) 0.0069(3)
F3 0.0218(4) 0.0310(5) 0.0185(4) -0.0101(3) -0.0105(3) 0.0091(3)
F4 0.0316(5) 0.0227(4) 0.0162(4) -0.0059(3) 0.0005(3) -0.0159(3)
F5 0.0319(5) 0.0283(5) 0.0202(4) -0.0099(3) 0.0042(3) -0.0190(4)
F6 0.0272(4) 0.0358(5) 0.0220(4) -0.0150(4) -0.0146(3) 0.0150(4)

loop_
_atom_type_symbol
_atom_type_description
_atom_type_scat_dispersion_real
_atom_type_scat_dispersion_imag
_atom_type_scat_source
C C 0.0033 0.0016 'International Tables Vol C Tables 4.2.6.8 and 6.1.1.4'
H H 0.0000 0.0000 'International Tables Vol C Tables 4.2.6.8 and 6.1.1.4'
N N 0.0061 0.0033 'International Tables Vol C Tables 4.2.6.8 and 6.1.1.4'
F F 0.0171 0.0103 'International Tables Vol C Tables 4.2.6.8 and 6.1.1.4'
I I -0.4742 1.8119 'International Tables Vol C Tables 4.2.6.8 and 6.1.1.4'

loop_
_geom_angle_atom_site_label_1
_geom_angle_atom_site_label_2
_geom_angle_atom_site_label_3
_geom_angle
_geom_angle_site_symmetry_1
_geom_angle_site_symmetry_3
_geom_angle_publ_flag
N C1 C2 178.24(16) . . no
C1 C2 C3 112.21(12) . . no
C1 C2 H2A 103.6(15) . . no
C3 C2 H2A 107.2(15) . . no
C1 C2 H2B 109.2(14) . . no
C3 C2 H2B 111.9(14) . . no
H2A C2 H2B 112.5(19) . . no
C4 C3 C2 111.73(11) . . no
C4 C3 H3A 108.4(11) . . no
C2 C3 H3A 110.0(10) . . no
C4 C3 H3B 110.6(12) . . no
C2 C3 H3B 106.3(12) . . no
H3A C3 H3B 109.8(15) . . no
C3 C4 C4 112.49(14) . 2 no
C3 C4 H4A 110.4(11) . . no
C4 C4 H4A 107.3(11) 2 . no
C3 C4 H4B 109.0(13) . . no
C4 C4 H4B 109.3(12) 2 . no
H4A C4 H4B 108.2(17) . . no
F1 C5 F2 107.52(11) . . no
F1 C5 C6 109.14(10) . . no
F2 C5 C6 108.40(10) . . no
F1 C5 I 110.77(8) . . no
F2 C5 I 109.35(8) . . no
C6 C5 I 111.55(8) . . no
F3 C6 F4 108.55(10) . . no
F3 C6 C5 108.22(10) . . no
F4 C6 C5 108.20(10) . . no
F3 C6 C7 108.72(10) . . no
F4 C6 C7 107.23(10) . . no
C5 C6 C7 115.73(10) . . no
F6 C7 F5 108.31(11) . . no
F6 C7 C7 108.39(12) . 2_667 no
F5 C7 C7 108.36(13) . 2_667 no
F6 C7 C6 108.35(10) . . no
F5 C7 C6 108.13(10) . . no
C7 C7 C6 115.12(12) 2_667 . no

loop_
_geom_bond_atom_site_label_1
_geom_bond_atom_site_label_2
_geom_bond_distance
_geom_bond_site_symmetry_2
_geom_bond_publ_flag
N C1 1.1403(19) . no
C1 C2 1.469(2) . no
C2 C3 1.527(2) . no
C2 H2A 0.99(3) . no
C2 H2B 0.94(2) . no
C3 C4 1.5201(18) . no
C3 H3A 0.930(16) . no
C3 H3B 0.94(2) . no
C4 C4 1.523(3) 2 no
C4 H4A 0.987(19) . no
C4 H4B 0.99(2) . no
I C5 2.1467(13) . no
C5 F1 1.3410(15) . no
C5 F2 1.3531(16) . no
C5 C6 1.5415(18) . no
C6 F3 1.3411(15) . no
C6 F4 1.3461(14) . no
C6 C7 1.5606(17) . no
C7 F6 1.3416(15) . no
C7 F5 1.3453(15) . no
C7 C7 1.557(3) 2_667 no

loop_
_geom_torsion_atom_site_label_1
_geom_torsion_atom_site_label_2
_geom_torsion_atom_site_label_3
_geom_torsion_atom_site_label_4
_geom_torsion
_geom_torsion_site_symmetry_4
_geom_torsion_publ_flag
N C1 C2 C3 2(5) . no
C1 C2 C3 C4 -177.49(13) . no
C2 C3 C4 C4 179.78(15) 2 no
F1 C5 C6 F3 59.40(13) . no
F2 C5 C6 F3 176.23(10) . no
I C5 C6 F3 -63.32(11) . no
F1 C5 C6 F4 176.84(10) . no
F2 C5 C6 F4 -66.33(12) . no
I C5 C6 F4 54.12(11) . no
F1 C5 C6 C7 -62.86(14) . no
F2 C5 C6 C7 53.98(14) . no
I C5 C6 C7 174.42(8) . no
F3 C6 C7 F6 177.76(10) . no
F4 C6 C7 F6 60.59(13) . no
C5 C6 C7 F6 -60.24(14) . no
F3 C6 C7 F5 -65.05(13) . no
F4 C6 C7 F5 177.77(10) . no
C5 C6 C7 F5 56.94(14) . no
F3 C6 C7 C7 56.26(16) 2_667 no
F4 C6 C7 C7 -60.92(16) 2_667 no
C5 C6 C7 C7 178.25(13) 2_667 no
